data_7110637
loop_
_publ_author_name
'Matsuo, Tsukasa'
'Uchida, Kumiko'
'Sekiguchi, Akira'

_publ_section_title
;
 Silylacetylene dendrimers: synthesis and characterization
;
_journal_issue 18
_journal_name_full 'Chemical Communications'
_journal_page_first 1799
_journal_paper_doi 10.1039/a905107d
_journal_year 1999
_chemical_compound_source 'Local laboratory'
_chemical_formula_sum 'C58 H84 Si10'
_chemical_formula_weight 1062.17
_space_group_IT_number 147
_symmetry_cell_setting trigonal
_symmetry_space_group_name_Hall '-P 3'
_symmetry_space_group_name_H-M 'P -3'
_atom_type_scat_source 'D.Waasmaier&A.Kirfel,Acta Cryst.1995,A51, 416-431'
_cell_angle_alpha 90
_cell_angle_beta 90
_cell_angle_gamma 120
_cell_formula_units_Z 6
_cell_length_a 31.061(1)
_cell_length_b 31.061(1)
_cell_length_c 12.566(1)
_cell_measurement_reflns_used 73689
_cell_measurement_temperature 180
_cell_measurement_theta_max 27.88
_cell_measurement_theta_min 2.04
_cell_volume 10499.3(10)
_computing_cell_refinement 'MRAC DENZO'
_computing_data_collection DIP2030K
_computing_data_reduction maXus
_computing_molecular_graphics maXus
_computing_publication_material maXus
_computing_structure_refinement maXus
_computing_structure_solution maXus
_diffrn_measurement_device DIP2030K
_diffrn_orient_matrix_type X=UH
_diffrn_orient_matrix_UB_11 -0.02757
_diffrn_orient_matrix_UB_12 -0.03289
_diffrn_orient_matrix_UB_13 -0.02481
_diffrn_orient_matrix_UB_21 0.02307
_diffrn_orient_matrix_UB_22 -0.00237
_diffrn_orient_matrix_UB_23 -0.05205
_diffrn_orient_matrix_UB_31 0.00943
_diffrn_orient_matrix_UB_32 -0.01714
_diffrn_orient_matrix_UB_33 0.05479
_diffrn_radiation_type xray
_diffrn_radiation_wavelength 0.71073
_diffrn_reflns_limit_h_max 40
_diffrn_reflns_limit_h_min 0
_diffrn_reflns_limit_k_max 0
_diffrn_reflns_limit_k_min -34
_diffrn_reflns_limit_l_max 16
_diffrn_reflns_limit_l_min -16
_diffrn_reflns_number 16612
_diffrn_reflns_theta_max 27.88
_exptl_absorpt_coefficient_mu 0.218
_exptl_absorpt_correction_type none
_exptl_crystal_colour Colourless
_exptl_crystal_density_diffrn 1.008
_exptl_crystal_density_meas 1.000
_exptl_crystal_description Prism
_exptl_crystal_size_max 0.3
_exptl_crystal_size_mid 0.3
_exptl_crystal_size_min 0.3
_refine_diff_density_max 0.45
_refine_diff_density_min -0.47
_refine_ls_extinction_coef 0.0386
_refine_ls_extinction_method Larson
_refine_ls_goodness_of_fit_obs 2.782
_refine_ls_hydrogen_treatment noref
_refine_ls_number_parameters 614
_refine_ls_number_reflns 7207
_refine_ls_R_factor_obs 0.054
_refine_ls_shift/esd_max 0.3645
_refine_ls_shift/esd_mean 0.0275
_refine_ls_structure_factor_coef F
_refine_ls_weighting_scheme unit
_refine_ls_wR_factor_obs 0.051
_reflns_number_observed 7207
_reflns_number_total 16612
_reflns_observed_criterion refl_observed_if_I_>_3.00_/s(I)
_cod_data_source_file 905107dsup1.cif
_cod_data_source_block sample_I
_cod_depositor_comments
;
The following automatic conversions were performed:

'_symmetry_cell_setting' value 'Trigonal' changed to 'trigonal'
according to /home/saulius/struct/CIF-dictionaries/cif_core.dic
dictionary named 'cif_core.dic' version 2.4.2 from
2011-04-26.

'_refine_ls_weighting_scheme' value 'Unit' changed to
'unit' according to
/home/saulius/struct/CIF-dictionaries/cif_core.dic dictionary named
'cif_core.dic' version 2.4.2 from 2011-04-26.

Automatic conversion script
Id: cif_fix_values 1891 2012-01-12 08:04:46Z andrius 
;
_cod_original_cell_volume 10499.3(3)
_cod_original_sg_symbol_H-M 'P -3          '
_cod_original_formula_sum 'C58 H84 Si10        '
_cod_database_code 7110637

loop_
_symmetry_equiv_pos_as_xyz
+X,+Y,+Z
-X,-Y,-Z
-Y,+X-Y,+Z
+Y,-X+Y,-Z
-X+Y,-X,+Z
+X-Y,+X,-Z

loop_
_atom_site_aniso_label
_atom_site_aniso_U_11
_atom_site_aniso_U_22
_atom_site_aniso_U_33
_atom_site_aniso_U_12
_atom_site_aniso_U_13
_atom_site_aniso_U_23
Si1 0.0266(7) 0.0266(7) 0.045(1) 0.0133(3) 0.0000 0.0000
Si2 0.0231(6) 0.0234(6) 0.0597(8) 0.0113(5) 0.0020(5) -.0001(5)
Si3 0.0373(8) 0.0315(7) 0.072(1) 0.0128(6) -.0025(7) -.0128(6)
Si4 0.0296(8) 0.0430(9) 0.107(1) 0.0171(7) 0.0153(8) -.0077(8)
Si5 0.0238(6) 0.0238(6) 0.043(1) 0.0119(3) 0.0000 0.0000
Si6 0.0241(6) 0.0233(6) 0.0532(8) 0.0121(5) 0.0005(5) -.0007(5)
Si7 0.0333(7) 0.0285(7) 0.079(1) 0.0136(6) -.0116(7) -.0101(6)
Si8 0.0393(8) 0.0336(8) 0.106(1) 0.0193(7) -.0095(8) 0.0142(8)
Si9 0.0242(7) 0.0242(7) 0.046(1) 0.0121(3) 0.0000 0.0000
Si10 0.0224(6) 0.0224(6) 0.0573(8) 0.0105(5) 0.0009(5) 0.0027(5)
Si11 0.0401(8) 0.0304(7) 0.077(1) 0.0130(6) -.0194(7) -.0097(7)
Si12 0.0371(7) 0.0322(7) 0.082(1) 0.0185(6) -.0062(7) 0.0097(7)
C1 0.059(4) 0.059(4) 0.048(5) 0.030(1) 0.0000 0.0000
C2 0.025(2) 0.028(2) 0.056(3) 0.012(2) 0.004(2) -.003(2)
C3 0.028(2) 0.028(2) 0.054(3) 0.013(2) 0.003(2) -.003(2)
C4 0.040(3) 0.038(3) 0.061(3) 0.016(2) -.002(2) 0.000(2)
C5 0.033(2) 0.032(2) 0.058(3) 0.018(2) 0.005(2) 0.000(2)
C6 0.034(2) 0.033(3) 0.060(3) 0.016(2) 0.005(2) -.002(2)
C7 0.036(3) 0.053(4) 0.166(7) 0.014(3) -.001(4) -.023(4)
C8 0.131(7) 0.093(5) 0.073(4) 0.033(5) -.009(4) -.032(4)
C9 0.074(4) 0.044(3) 0.148(6) 0.031(3) -.016(4) -.007(4)
C10 0.032(3) 0.029(2) 0.070(3) 0.017(2) 0.001(2) -.002(2)
C11 0.032(3) 0.035(3) 0.079(4) 0.018(2) 0.003(2) -.005(2)
C12 0.037(3) 0.043(3) 0.140(6) 0.014(3) 0.003(3) 0.002(3)
C13 0.090(5) 0.124(7) 0.108(5) 0.055(5) 0.034(4) -.023(5)
C14 0.042(4) 0.052(4) 0.228(9) 0.030(3) 0.013(4) 0.007(5)
C15 0.054(3) 0.054(3) 0.048(5) 0.027(2) 0.0000 0.0000
C16 0.029(2) 0.028(2) 0.053(3) 0.014(2) -.003(2) 0.000(2)
C17 0.028(2) 0.026(2) 0.056(3) 0.013(2) -.003(2) -.001(2)
C18 0.052(3) 0.043(3) 0.052(3) 0.026(2) 0.004(2) 0.002(2)
C19 0.028(2) 0.028(2) 0.062(3) 0.011(2) 0.001(2) -.001(2)
C20 0.034(3) 0.034(3) 0.063(3) 0.018(2) -.002(2) -.003(2)
C21 0.047(3) 0.037(3) 0.111(5) 0.022(3) -.007(3) 0.001(3)
C22 0.082(4) 0.073(4) 0.075(4) 0.040(4) -.022(3) -.021(3)
C23 0.036(3) 0.045(3) 0.142(6) 0.015(3) -.005(3) -.005(3)
C24 0.028(2) 0.029(2) 0.059(3) 0.013(2) 0.001(2) 0.000(2)
C25 0.033(3) 0.034(3) 0.068(3) 0.016(2) -.003(2) 0.003(2)
C26 0.058(4) 0.033(3) 0.159(6) 0.021(3) -.014(4) 0.004(3)
C27 0.122(7) 0.082(5) 0.124(6) 0.044(5) -.049(5) 0.020(5)
C28 0.048(4) 0.070(5) 0.220(9) 0.040(4) 0.026(4) 0.045(5)
C29 0.059(4) 0.059(4) 0.048(5) 0.030(2) 0.0000 0.0000
C30 0.029(2) 0.026(2) 0.053(3) 0.014(2) -.003(2) 0.000(2)
C31 0.028(2) 0.027(2) 0.054(3) 0.014(2) -.004(2) 0.000(2)
C32 0.047(3) 0.039(3) 0.058(3) 0.019(2) 0.002(2) 0.002(2)
C33 0.027(2) 0.029(2) 0.066(3) 0.014(2) -.002(2) 0.004(2)
C34 0.033(2) 0.030(2) 0.067(3) 0.015(2) -.006(2) 0.001(2)
C35 0.054(3) 0.034(3) 0.138(6) 0.023(3) -.022(3) -.008(3)
C36 0.140(7) 0.082(5) 0.088(5) 0.041(5) -.055(5) -.027(4)
C37 0.033(3) 0.045(3) 0.167(7) 0.012(3) -.003(4) -.010(4)
C38 0.028(2) 0.030(2) 0.064(3) 0.014(2) 0.000(2) 0.002(2)
C39 0.034(3) 0.031(2) 0.071(3) 0.016(2) -.002(2) 0.005(2)
C40 0.054(4) 0.036(3) 0.138(6) 0.023(3) -.008(4) 0.001(3)
C41 0.075(4) 0.095(5) 0.084(4) 0.043(4) -.013(3) 0.024(4)
C42 0.042(3) 0.054(4) 0.134(6) 0.029(3) -.001(3) 0.009(3)
C43 0.065(4) 0.071(5) 0.130(7) 0.038(4) -.003(4) -.011(5)
C44 0.079(5) 0.103(6) 0.086(5) 0.043(4) 0.005(4) -.013(4)
C45 0.095(6) 0.080(5) 0.101(6) 0.048(5) 0.019(4) 0.028(4)
C46 0.074(5) 0.049(4) 0.166(8) 0.029(4) 0.016(5) 0.010(5)
C47 0.091(6) 0.083(6) 0.116(6) 0.033(5) -.019(5) -.034(5)
C48 0.076(5) 0.117(7) 0.094(5) 0.047(5) -.010(4) 0.006(5)
C49 0.073(5) 0.071(5) 0.120(6) 0.036(4) 0.003(4) 0.004(4)
C50 0.122(7) 0.096(6) 0.085(5) 0.072(6) -.006(5) -.017(4)
C51 0.093(6) 0.112(7) 0.100(6) 0.056(5) 0.040(5) 0.034(5)
C52 0.059(4) 0.084(5) 0.121(6) 0.026(4) 0.003(4) 0.002(5)
C53 0.071(5) 0.080(5) 0.080(5) 0.027(4) -.014(4) -.003(4)
C54 0.096(6) 0.102(6) 0.086(5) 0.057(5) 0.021(4) 0.026(4)
C55 0.093(6) 0.059(4) 0.139(7) 0.045(4) 0.005(5) 0.008(5)
C56 0.098(6) 0.074(5) 0.090(5) 0.045(4) 0.005(4) -.005(4)
C57 0.079(5) 0.095(5) 0.092(5) 0.049(4) 0.017(4) 0.030(4)
C58 0.063(4) 0.064(4) 0.122(6) 0.027(3) 0.000(4) 0.002(4)
C59 0.064(4) 0.125(7) 0.082(5) 0.043(5) -.010(3) -.013(5)
C60 0.100(6) 0.115(7) 0.112(6) 0.063(6) 0.012(5) 0.049(6)

loop_
_atom_site_label
_atom_site_fract_x
_atom_site_fract_y
_atom_site_fract_z
_atom_site_U_iso_or_equiv
_atom_site_occupancy
_atom_site_thermal_displace_type
Si1 0.66667 0.33333 0.1270(2) 0.0358(3) 1.00 Uij
Si2 0.71600(4) 0.21760(4) 0.2633(1) 0.0381(6) 1.00 Uij
Si3 0.59670(5) 0.04920(5) 0.1466(1) 0.0518(7) 1.00 Uij
Si4 0.88150 0.27120 0.1199(1) 0.0642(8) 1.00 Uij
Si5 0.66667(7) 0.33333(6) -0.4391(2) 0.0327(3) 1.00 Uij
Si6 0.83150(4) 0.38260(4) -0.5769(1) 0.0361(6) 1.00 Uij
Si7 0.94240(5) 0.54800(5) -0.4330(1) 0.0508(7) 1.00 Uij
Si8 0.88150(5) 0.26390(5) -0.4640(1) 0.0633(8) 1.00 Uij
Si9 1.00000 0.00000 -0.2187(2) 0.0342(3) 1.00 Uij
Si10 0.83480(4) -0.05000(4) -0.0823(1) 0.0367(6) 1.00 Uij
Si11 0.71690(5) -0.22050(5) -0.1878(1) 0.0541(7) 1.00 Uij
Si12 0.79010(5) 0.06820(5) -0.2271(1) 0.0539(7) 1.00 Uij
C1 0.66667 0.33333 -0.0188(7) 0.062(1) 1.00 Uij
C2 0.6846(2) 0.2894(2) 0.1785(3) 0.040(2) 1.00 Uij
C3 0.6967(2) 0.2603(2) 0.2097(3) 0.040(2) 1.00 Uij
C4 0.7166(2) 0.2195(2) 0.4105(4) 0.052(3) 1.00 Uij
C5 0.6721(2) 0.1551(2) 0.2157(4) 0.044(2) 1.00 Uij
C6 0.6424(2) 0.1133(2) 0.1881(4) 0.046(2) 1.00 Uij
C7 0.5343(2) 0.0365(2) 0.1907(6) 0.092(4) 1.00 Uij
C8 0.5996(3) 0.0461(3) 0.0017(5) 0.117(5) 1.00 Uij
C9 0.6134(2) 0.0057(2) 0.2111(6) 0.095(4) 1.00 Uij
C10 0.7775(2) 0.2366(2) 0.2087(4) 0.046(2) 1.00 Uij
C11 0.8187(2) 0.2504(2) 0.1737(4) 0.052(3) 1.00 Uij
C12 0.9227(2) 0.3356(2) 0.1689(6) 0.079(3) 1.00 Uij
C13 0.8771(3) 0.2694(3) -0.0288(6) 0.119(6) 1.00 Uij
C14 0.9018(2) 0.2282(2) 0.1685(7) 0.111(5) 1.00 Uij
C15 0.66667 0.33333 -0.2924(7) 0.058(1) 1.00 Uij
C16 0.7284(2) 0.3514(2) -0.4912(3) 0.040(2) 1.00 Uij
C17 0.7694(2) 0.3632(2) -0.5229(3) 0.040(2) 1.00 Uij
C18 0.8305(2) 0.3835(2) -0.7230(4) 0.054(3) 1.00 Uij
C19 0.8737(2) 0.4439(2) -0.5217(4) 0.043(2) 1.00 Uij
C20 0.9009(2) 0.4850(2) -0.4874(4) 0.047(3) 1.00 Uij
C21 0.9201(2) 0.5895(2) -0.4856(5) 0.070(3) 1.00 Uij
C22 0.9384(2) 0.5446(2) -0.2844(5) 0.085(4) 1.00 Uij
C23 1.0065(2) 0.5673(2) -0.4769(6) 0.080(3) 1.00 Uij
C24 0.8500(2) 0.3386(2) -0.5293(3) 0.042(2) 1.00 Uij
C25 0.8620(2) 0.3087(2) -0.5027(4) 0.049(3) 1.00 Uij
C26 0.8354(2) 0.2018(2) -0.5150(6) 0.089(4) 1.00 Uij
C27 0.8847(3) 0.2640(3) -0.3155(6) 0.122(6) 1.00 Uij
C28 0.9439(2) 0.2853(3) -0.5233(7) 0.117(5) 1.00 Uij
C29 1.00000 0.00000 -0.3646(7) 0.062(2) 1.00 Uij
C30 0.9379(2) -0.0192(2) -0.1672(3) 0.039(2) 1.00 Uij
C31 0.8966(2) -0.0320(2) -0.1359(3) 0.039(2) 1.00 Uij
C32 0.8368(2) -0.0478(2) 0.0644(4) 0.054(3) 1.00 Uij
C33 0.7911(2) -0.1130(2) -0.1281(4) 0.044(2) 1.00 Uij
C34 0.7621(2) -0.1553(2) -0.1531(4) 0.047(2) 1.00 Uij
C35 0.7423(2) -0.2596(2) -0.1371(5) 0.080(3) 1.00 Uij
C36 0.7105(3) -0.2244(3) -0.3346(6) 0.119(5) 1.00 Uij
C37 0.6567(2) -0.2374(2) -0.1242(6) 0.088(4) 1.00 Uij
C38 0.8165(2) -0.0071(2) -0.1380(4) 0.044(2) 1.00 Uij
C39 0.8057(2) 0.0224(2) -0.1738(4) 0.049(2) 1.00 Uij
C40 0.8369(2) 0.1297(2) -0.1740(6) 0.081(4) 1.00 Uij
C41 0.7921(2) 0.0666(3) -0.3766(5) 0.094(4) 1.00 Uij
C42 0.7261(2) 0.0501(2) -0.1824(5) 0.081(4) 1.00 Uij
C43 0.7970(2) 0.4554(3) -0.1846(7) 0.096(5) 1.00 Uij
C44 0.7912(3) 0.4749(3) -0.2786(6) 0.100(5) 1.00 Uij
C45 0.7970(3) 0.5213(3) -0.2809(6) 0.101(5) 1.00 Uij
C46 0.8108(3) 0.5495(3) -0.1894(9) 0.104(5) 1.00 Uij
C47 0.8143(3) 0.5314(3) -0.0958(7) 0.108(5) 1.00 Uij
C48 0.8086(3) 0.4834(3) -0.0926(6) 0.107(5) 1.00 Uij
C49 0.7886(3) 0.3244(3) -0.1348(7) 0.096(5) 1.00 Uij
C50 0.8180(3) 0.3423(3) -0.2241(6) 0.109(6) 1.00 Uij
C51 0.8657(3) 0.3858(3) -0.2156(7) 0.112(6) 1.00 Uij
C52 0.8819(3) 0.4056(3) -0.1203(7) 0.098(5) 1.00 Uij
C53 0.8534(3) 0.3899(3) -0.0317(5) 0.088(4) 1.00 Uij
C54 0.8071(3) 0.3485(3) -0.0378(6) 0.104(5) 1.00 Uij
C55 0.9434(3) 0.1546(3) -0.4591(8) 0.104(5) 1.00 Uij
C56 0.9445(3) 0.1302(3) -0.3716(6) 0.096(5) 1.00 Uij
C57 0.9266(3) 0.0800(3) -0.3780(6) 0.097(5) 1.00 Uij
C58 0.9101(2) 0.0550(2) -0.4736(7) 0.091(4) 1.00 Uij
C59 0.9108(3) 0.0815(3) -0.5619(6) 0.102(5) 1.00 Uij
C60 0.9291(3) 0.1336(4) -0.5541(7) 0.119(6) 1.00 Uij
H1 0.64590 0.29960 -0.04600 0.06200 1.00 Uiso
H4A 0.73920 0.25090 0.43670 0.05200 1.00 Uiso
H4B 0.72810 0.19770 0.43520 0.05200 1.00 Uiso
H4C 0.68190 0.20920 0.44040 0.05200 1.00 Uiso
H7A 0.50840 0.00320 0.17340 0.09200 1.00 Uiso
H7B 0.52310 0.05790 0.14330 0.09200 1.00 Uiso
H7C 0.53990 0.04200 0.26810 0.09200 1.00 Uiso
H8A 0.57200 0.00800 -0.02600 0.11600 1.00 Uiso
H8B 0.63330 0.05430 -0.02770 0.11600 1.00 Uiso
H8C 0.59710 0.07570 -0.03330 0.11600 1.00 Uiso
H9A 0.59310 -0.02690 0.18240 0.09500 1.00 Uiso
H9B 0.62330 0.01580 0.28150 0.09500 1.00 Uiso
H9C 0.64760 0.01100 0.16720 0.09500 1.00 Uiso
H12A 0.92330 0.33150 0.24740 0.07900 1.00 Uiso
H12B 0.91170 0.36150 0.14400 0.07900 1.00 Uiso
H12C 0.96070 0.34880 0.15160 0.07900 1.00 Uiso
H13A 0.90650 0.27830 -0.06770 0.11900 1.00 Uiso
H13B 0.85260 0.22950 -0.05050 0.11900 1.00 Uiso
H13C 0.87220 0.30350 -0.03840 0.11900 1.00 Uiso
H14A 0.93570 0.23910 0.14100 0.11100 1.00 Uiso
H14B 0.87810 0.19500 0.14510 0.11100 1.00 Uiso
H14C 0.90230 0.22110 0.24880 0.11100 1.00 Uiso
H15 0.67860 0.31020 -0.26900 0.05800 1.00 Uiso
H18A 0.82080 0.40700 -0.75610 0.05400 1.00 Uiso
H18B 0.80910 0.34990 -0.75160 0.05400 1.00 Uiso
H18C 0.86460 0.39300 -0.75340 0.05400 1.00 Uiso
H21A 0.92420 0.59020 -0.55930 0.07000 1.00 Uiso
H21B 0.88680 0.57790 -0.46890 0.07000 1.00 Uiso
H21C 0.94460 0.62220 -0.47560 0.07000 1.00 Uiso
H22A 0.94750 0.51760 -0.27080 0.08500 1.00 Uiso
H22B 0.96160 0.57770 -0.24540 0.08500 1.00 Uiso
H22C 0.90520 0.53690 -0.25600 0.08500 1.00 Uiso
H23A 1.00900 0.57110 -0.56170 0.08000 1.00 Uiso
H23B 1.02970 0.60000 -0.45390 0.08000 1.00 Uiso
H23C 1.01940 0.54490 -0.45230 0.08000 1.00 Uiso
H26A 0.80360 0.18660 -0.47780 0.08900 1.00 Uiso
H26B 0.84630 0.17920 -0.50340 0.08900 1.00 Uiso
H26C 0.82750 0.20550 -0.59880 0.08900 1.00 Uiso
H27A 0.89390 0.23720 -0.29740 0.12200 1.00 Uiso
H27B 0.90570 0.29990 -0.27430 0.12200 1.00 Uiso
H27C 0.85020 0.26190 -0.31200 0.12200 1.00 Uiso
H28A 0.96650 0.30790 -0.45620 0.11700 1.00 Uiso
H28B 0.94940 0.25700 -0.50050 0.11700 1.00 Uiso
H28C 0.95950 0.29990 -0.58880 0.11700 1.00 Uiso
H29 0.97700 -0.03150 -0.38920 0.06200 1.00 Uiso
H32A 0.84430 -0.07310 0.09840 0.05400 1.00 Uiso
H32B 0.80140 -0.06050 0.09740 0.05400 1.00 Uiso
H32C 0.86060 -0.01520 0.09430 0.05400 1.00 Uiso
H35A 0.71930 -0.29670 -0.14880 0.08000 1.00 Uiso
H35B 0.77640 -0.24890 -0.18350 0.08000 1.00 Uiso
H35C 0.75310 -0.24960 -0.05240 0.08000 1.00 Uiso
H36A 0.68910 -0.25920 -0.35390 0.11900 1.00 Uiso
H36B 0.70570 -0.19560 -0.37440 0.11900 1.00 Uiso
H36C 0.74850 -0.21090 -0.33370 0.11900 1.00 Uiso
H37A 0.63160 -0.27550 -0.14850 0.08800 1.00 Uiso
H37B 0.63980 -0.21980 -0.13920 0.08800 1.00 Uiso
H37C 0.65690 -0.22910 -0.03760 0.08800 1.00 Uiso
H40A 0.87040 0.13910 -0.20400 0.08100 1.00 Uiso
H40B 0.83280 0.13180 -0.09990 0.08100 1.00 Uiso
H40C 0.83180 0.15390 -0.19520 0.08100 1.00 Uiso
H41A 0.76410 0.03260 -0.39770 0.09400 1.00 Uiso
H41B 0.82970 0.07960 -0.39140 0.09400 1.00 Uiso
H41C 0.78180 0.08940 -0.41990 0.09400 1.00 Uiso
H42A 0.72360 0.05190 -0.10570 0.08100 1.00 Uiso
H42B 0.71710 0.07390 -0.19930 0.08100 1.00 Uiso
H42C 0.70360 0.01740 -0.20660 0.08100 1.00 Uiso
H43 0.79050 0.42090 -0.18070 0.09600 1.00 Uiso
H44 0.78100 0.44930 -0.35100 0.10000 1.00 Uiso
H45 0.79670 0.54200 -0.35410 0.10100 1.00 Uiso
H46 0.81640 0.58300 -0.19650 0.10400 1.00 Uiso
H47 0.82220 0.55040 -0.01870 0.10800 1.00 Uiso
H48 0.81320 0.46760 -0.01930 0.10700 1.00 Uiso
H49 0.75610 0.29630 -0.14040 0.09600 1.00 Uiso
H50 0.80000 0.32000 -0.29930 0.10900 1.00 Uiso
H51 0.88950 0.40120 -0.27840 0.11200 1.00 Uiso
H52 0.91960 0.43930 -0.12380 0.09800 1.00 Uiso
H53 0.87330 0.40700 0.04470 0.08700 1.00 Uiso
H54 0.78290 0.32970 0.03390 0.10400 1.00 Uiso
H55 0.95560 0.19370 -0.45360 0.10400 1.00 Uiso
H56 0.95670 0.15050 -0.30090 0.09600 1.00 Uiso
H57 0.92150 0.05640 -0.31300 0.09700 1.00 Uiso
H58 0.89640 0.01760 -0.48030 0.09100 1.00 Uiso
H59 0.90010 0.06080 -0.63440 0.10200 1.00 Uiso
H60 0.92680 0.15070 -0.62110 0.11900 1.00 Uiso

loop_
_geom_angle_atom_site_label_1
_geom_angle_atom_site_label_2
_geom_angle_atom_site_label_3
_geom_angle
_geom_angle_site_symmetry_1
_geom_angle_site_symmetry_3
C1 Si1 C2 110.7(2) . .
C1 Si1 C2 110.7(2) . 3_655
C1 Si1 C2 110.7(2) . 5_655
C1 Si1 C2 110.7(2) 3_655 .
C1 Si1 C2 110.7(2) 3_655 3_655
C1 Si1 C2 110.7(2) 3_655 5_655
C1 Si1 C2 110.7(2) 5_655 .
C1 Si1 C2 110.7(2) 5_655 3_655
C1 Si1 C2 110.7(2) 5_655 5_655
C2 Si1 C2 108.2(2) . 3_655
C2 Si1 C2 108.2(2) . 5_655
C2 Si1 C2 108.2(2) 3_655 5_655
C3 Si2 C4 110.2(3) . .
C3 Si2 C5 107.9(2) . .
C3 Si2 C10 107.2(2) . .
C4 Si2 C5 110.6(3) . .
C4 Si2 C10 111.9(3) . .
C5 Si2 C10 108.9(3) . .
C6 Si3 C7 107.6(3) . .
C6 Si3 C8 107.8(3) . .
C6 Si3 C9 108.5(3) . .
C7 Si3 C8 111.1(4) . .
C7 Si3 C9 110.9(3) . .
C8 Si3 C9 110.9(4) . .
C11 Si4 C12 107.0(3) . .
C11 Si4 C13 107.8(3) . .
C11 Si4 C14 108.0(3) . .
C12 Si4 C13 111.3(4) . .
C12 Si4 C14 111.7(3) . .
C13 Si4 C14 110.8(4) . .
C15 Si5 C16 111.0(2) . .
C15 Si5 C16 111.0(2) . 3_655
C15 Si5 C16 111.0(2) . 5_655
C15 Si5 C16 111.0(2) 3_655 .
C15 Si5 C16 111.0(2) 3_655 3_655
C15 Si5 C16 111.0(2) 3_655 5_655
C15 Si5 C16 111.0(2) 5_655 .
C15 Si5 C16 111.0(2) 5_655 3_655
C15 Si5 C16 111.0(2) 5_655 5_655
C16 Si5 C16 107.9(3) . 3_655
C16 Si5 C16 107.9(3) . 5_655
C16 Si5 C16 107.9(3) 3_655 5_655
C17 Si6 C18 110.5(3) . .
C17 Si6 C19 106.9(2) . .
C17 Si6 C24 107.7(2) . .
C18 Si6 C19 111.9(3) . .
C18 Si6 C24 110.6(3) . .
C19 Si6 C24 109.0(3) . .
C20 Si7 C21 107.3(3) . .
C20 Si7 C22 108.5(3) . .
C20 Si7 C23 107.4(3) . .
C21 Si7 C22 110.9(3) . .
C21 Si7 C23 112.4(3) . .
C22 Si7 C23 110.2(4) . .
C25 Si8 C26 108.7(3) . .
C25 Si8 C27 107.5(3) . .
C25 Si8 C28 107.6(3) . .
C26 Si8 C27 111.1(4) . .
C26 Si8 C28 111.0(4) . .
C27 Si8 C28 110.7(4) . .
C29 Si9 C30 110.7(2) . .
C29 Si9 C30 110.7(2) . 3_655
C29 Si9 C30 110.7(2) . 5_755
C29 Si9 C30 110.7(2) 3_655 .
C29 Si9 C30 110.7(2) 3_655 3_655
C29 Si9 C30 110.7(2) 3_655 5_755
C29 Si9 C30 110.7(2) 5_755 .
C29 Si9 C30 110.7(2) 5_755 3_655
C29 Si9 C30 110.7(2) 5_755 5_755
C30 Si9 C30 108.2(2) . 3_655
C30 Si9 C30 108.2(2) . 5_755
C30 Si9 C30 108.2(2) 3_655 5_755
C31 Si10 C32 110.1(3) . .
C31 Si10 C33 108.3(2) . .
C31 Si10 C38 107.2(2) . .
C32 Si10 C33 110.3(3) . .
C32 Si10 C38 111.9(3) . .
C33 Si10 C38 108.9(3) . .
C34 Si11 C35 107.3(3) . .
C34 Si11 C36 107.7(3) . .
C34 Si11 C37 108.3(3) . .
C35 Si11 C36 111.4(4) . .
C35 Si11 C37 111.4(3) . .
C36 Si11 C37 110.6(4) . .
C39 Si12 C40 106.9(3) . .
C39 Si12 C41 108.5(3) . .
C39 Si12 C42 108.1(3) . .
C40 Si12 C41 111.6(4) . .
C40 Si12 C42 111.8(3) . .
C41 Si12 C42 109.7(3) . .
Si1 C2 C3 178.3(5) . .
Si1 C2 C3 178.3(5) 3_655 .
Si1 C2 C3 178.3(5) 5_655 .
Si2 C3 C2 177.3(4) . .
Si2 C5 C6 177.5(5) . .
Si3 C6 C5 179.7(5) . .
Si2 C10 C11 178.3(5) . .
Si4 C11 C10 179.7(5) . .
Si5 C16 C17 178.3(5) . .
Si5 C16 C17 178.3(5) 3_655 .
Si5 C16 C17 178.3(5) 5_655 .
Si6 C17 C16 177.3(4) . .
Si6 C19 C20 177.9(5) . .
Si7 C20 C19 179.3(5) . .
Si6 C24 C25 176.9(5) . .
Si8 C25 C24 178.7(5) . .
Si9 C30 C31 178.4(4) . .
Si9 C30 C31 178.4(4) 3_655 .
Si9 C30 C31 178.4(4) 5_755 .
Si10 C31 C30 177.3(4) . .
Si10 C33 C34 176.7(5) . .
Si11 C34 C33 178.5(5) . .
Si10 C38 C39 178.1(4) . .
Si12 C39 C38 179.0(5) . .
C44 C43 C48 119.4(7) . .
C43 C44 C45 120.4(8) . .
C44 C45 C46 119.4(8) . .
C45 C46 C47 122.3(8) . .
C46 C47 C48 118.5(8) . .
C43 C48 C47 119.8(8) . .
C50 C49 C54 118.9(7) . .
C49 C50 C51 119.2(7) . .
C50 C51 C52 118.8(8) . .
C51 C52 C53 123.3(8) . .
C52 C53 C54 118.9(7) . .
C49 C54 C53 120.6(7) . .
C56 C55 C60 123.7(8) . .
C55 C56 C57 118.9(7) . .
C56 C57 C58 121.0(7) . .
C57 C58 C59 118.3(7) . .
C58 C59 C60 120.1(8) . .
C55 C60 C59 117.8(8) . .
Si1 C1 H1 110.5(5) . .
Si1 C1 H1 110.5(5) . 3_655
Si1 C1 H1 110.5(5) . 5_655
Si1 C1 H1 110.5(5) 3_655 .
Si1 C1 H1 110.5(5) 3_655 3_655
Si1 C1 H1 110.5(5) 3_655 5_655
Si1 C1 H1 110.5(5) 5_655 .
Si1 C1 H1 110.5(5) 5_655 3_655
Si1 C1 H1 110.5(5) 5_655 5_655
H1 C1 H1 108.5(5) . 3_655
H1 C1 H1 108.4(5) . 5_655
H1 C1 H1 108.4(5) 3_655 5_655
Si2 C4 H4A 112.1(4) . .
Si2 C4 H4B 107.6(4) . .
Si2 C4 H4C 111.3(4) . .
H4A C4 H4B 105.8(5) . .
H4A C4 H4C 108.7(5) . .
H4B C4 H4C 111.3(5) . .
Si3 C7 H7A 112.5(5) . .
Si3 C7 H7B 109.3(5) . .
Si3 C7 H7C 100.5(5) . .
H7A C7 H7B 100.6(6) . .
H7A C7 H7C 112.8(7) . .
H7B C7 H7C 121.6(7) . .
Si3 C8 H8A 109.6(5) . .
Si3 C8 H8B 114.9(6) . .
Si3 C8 H8C 110.0(6) . .
H8A C8 H8B 107.6(7) . .
H8A C8 H8C 116.2(7) . .
H8B C8 H8C 98.4(7) . .
Si3 C9 H9A 109.2(6) . .
Si3 C9 H9B 109.4(5) . .
Si3 C9 H9C 105.3(5) . .
H9A C9 H9B 130.0(8) . .
H9A C9 H9C 92.5(6) . .
H9B C9 H9C 106.5(6) . .
Si4 C12 H12A 103.7(5) . .
Si4 C12 H12B 114.0(5) . .
Si4 C12 H12C 112.5(5) . .
H12A C12 H12B 114.9(6) . .
H12A C12 H12C 99.4(6) . .
H12B C12 H12C 111.3(6) . .
Si4 C13 H13A 117.5(6) . .
Si4 C13 H13B 106.0(6) . .
Si4 C13 H13C 96.8(5) . .
H13A C13 H13B 102.7(7) . .
H13A C13 H13C 103.3(7) . .
H13B C13 H13C 131.8(7) . .
Si4 C14 H14A 109.0(6) . .
Si4 C14 H14B 108.6(6) . .
Si4 C14 H14C 121.6(6) . .
H14A C14 H14B 111.7(7) . .
H14A C14 H14C 106.6(7) . .
H14B C14 H14C 98.9(7) . .
Si5 C15 H15 107.0(5) . .
Si5 C15 H15 107.0(5) . 3_655
Si5 C15 H15 107.0(5) . 5_655
Si5 C15 H15 107.1(5) 3_655 .
Si5 C15 H15 107.0(5) 3_655 3_655
Si5 C15 H15 107.0(5) 3_655 5_655
Si5 C15 H15 107.1(5) 5_655 .
Si5 C15 H15 107.0(5) 5_655 3_655
Si5 C15 H15 107.0(5) 5_655 5_655
H15 C15 H15 111.8(5) . 3_655
H15 C15 H15 111.8(5) . 5_655
H15 C15 H15 111.8(5) 3_655 5_655
Si6 C18 H18A 115.9(4) . .
Si6 C18 H18B 110.9(4) . .
Si6 C18 H18C 110.8(4) . .
H18A C18 H18B 109.2(5) . .
H18A C18 H18C 106.2(5) . .
H18B C18 H18C 102.9(5) . .
Si7 C21 H21A 105.9(5) . .
Si7 C21 H21B 112.1(5) . .
Si7 C21 H21C 109.0(5) . .
H21A C21 H21B 110.1(6) . .
H21A C21 H21C 94.7(6) . .
H21B C21 H21C 122.6(6) . .
Si7 C22 H22A 100.1(5) . .
Si7 C22 H22B 115.0(5) . .
Si7 C22 H22C 113.6(5) . .
H22A C22 H22B 113.2(6) . .
H22A C22 H22C 114.7(6) . .
H22B C22 H22C 101.0(6) . .
Si7 C23 H23A 109.8(5) . .
Si7 C23 H23B 111.9(5) . .
Si7 C23 H23C 114.7(5) . .
H23A C23 H23B 102.2(6) . .
H23A C23 H23C 110.4(6) . .
H23B C23 H23C 107.1(6) . .
Si8 C26 H26A 114.1(6) . .
Si8 C26 H26B 110.4(5) . .
Si8 C26 H26C 108.6(4) . .
H26A C26 H26B 102.8(6) . .
H26A C26 H26C 106.5(6) . .
H26B C26 H26C 114.4(7) . .
Si8 C27 H27A 104.8(6) . .
Si8 C27 H27B 118.4(6) . .
Si8 C27 H27C 89.4(5) . .
H27A C27 H27B 116.8(8) . .
H27A C27 H27C 129.2(8) . .
H27B C27 H27C 96.5(7) . .
Si8 C28 H28A 98.0(6) . .
Si8 C28 H28B 100.0(6) . .
Si8 C28 H28C 135.3(7) . .
H28A C28 H28B 90.4(7) . .
H28A C28 H28C 110.5(7) . .
H28B C28 H28C 113.1(7) . .
Si9 C29 H29 109.4(5) . .
Si9 C29 H29 109.4(5) . 3_655
Si9 C29 H29 109.4(5) . 5_755
Si9 C29 H29 109.4(5) 3_655 .
Si9 C29 H29 109.4(5) 3_655 3_655
Si9 C29 H29 109.4(5) 3_655 5_755
Si9 C29 H29 109.4(5) 5_755 .
Si9 C29 H29 109.4(5) 5_755 3_655
Si9 C29 H29 109.4(5) 5_755 5_755
H29 C29 H29 109.5(5) . 3_655
H29 C29 H29 109.5(5) . 5_755
H29 C29 H29 109.5(5) 3_655 5_755
Si10 C32 H32A 114.0(4) . .
Si10 C32 H32B 111.8(4) . .
Si10 C32 H32C 114.5(4) . .
H32A C32 H32B 98.3(4) . .
H32A C32 H32C 106.9(5) . .
H32B C32 H32C 110.1(5) . .
Si11 C35 H35A 113.8(5) . .
Si11 C35 H35B 106.2(5) . .
Si11 C35 H35C 108.2(4) . .
H35A C35 H35B 106.8(6) . .
H35A C35 H35C 113.4(6) . .
H35B C35 H35C 108.1(5) . .
Si11 C36 H36A 108.2(6) . .
Si11 C36 H36B 117.0(6) . .
Si11 C36 H36C 84.2(5) . .
H36A C36 H36B 119.7(8) . .
H36A C36 H36C 117.3(8) . .
H36B C36 H36C 105.4(7) . .
Si11 C37 H37A 105.1(5) . .
Si11 C37 H37B 121.5(6) . .
Si11 C37 H37C 117.8(5) . .
H37A C37 H37B 105.7(6) . .
H37A C37 H37C 116.3(6) . .
H37B C37 H37C 90.1(6) . .
Si12 C40 H40A 109.3(5) . .
Si12 C40 H40B 111.2(5) . .
Si12 C40 H40C 112.8(6) . .
H40A C40 H40B 120.4(7) . .
H40A C40 H40C 103.9(6) . .
H40B C40 H40C 98.7(6) . .
Si12 C41 H41A 105.5(5) . .
Si12 C41 H41B 102.3(5) . .
Si12 C41 H41C 118.0(5) . .
H41A C41 H41B 124.7(7) . .
H41A C41 H41C 100.0(6) . .
H41B C41 H41C 107.6(6) . .
Si12 C42 H42A 112.7(5) . .
Si12 C42 H42B 112.9(5) . .
Si12 C42 H42C 109.3(5) . .
H42A C42 H42B 96.6(6) . .
H42A C42 H42C 110.0(6) . .
H42B C42 H42C 114.9(6) . .
C44 C43 H43 121.2(9) . .
C48 C43 H43 119.3(9) . .
C43 C44 H44 115.3(7) . .
C45 C44 H44 124.3(7) . .
C44 C45 H45 126.0(8) . .
C46 C45 H45 114.1(8) . .
C45 C46 H46 115.9(10) . .
C47 C46 H46 121.7(10) . .
C46 C47 H47 126.6(8) . .
C48 C47 H47 114.8(8) . .
C43 C48 H48 118.5(8) . .
C47 C48 H48 121.7(8) . .
C50 C49 H49 119.7(9) . .
C54 C49 H49 121.4(9) . .
C49 C50 H50 113.9(8) . .
C51 C50 H50 126.9(8) . .
C50 C51 H51 123.5(8) . .
C52 C51 H51 117.6(9) . .
C51 C52 H52 112.1(8) . .
C53 C52 H52 124.2(8) . .
C52 C53 H53 115.3(7) . .
C54 C53 H53 124.3(7) . .
C49 C54 H54 115.5(7) . .
C53 C54 H54 123.7(7) . .
C56 C55 H55 119.2(9) . .
C60 C55 H55 117.0(9) . .
C55 C56 H56 117.3(7) . .
C57 C56 H56 123.7(7) . .
C56 C57 H57 125.4(7) . .
C58 C57 H57 113.4(7) . .
C57 C58 H58 122.5(8) . .
C59 C58 H58 119.2(8) . .
C58 C59 H59 114.9(8) . .
C60 C59 H59 124.7(8) . .
C55 C60 H60 125.6(10) . .
C59 C60 H60 116.3(9) . .

loop_
_geom_bond_atom_site_label_1
_geom_bond_atom_site_label_2
_geom_bond_distance
_geom_bond_site_symmetry_1
_geom_bond_site_symmetry_2
Si1 C1 1.832(9) . .
Si1 C1 1.832(9) . 3_655
Si1 C1 1.832(9) . 5_655
Si1 C2 1.831(5) . .
Si1 C2 1.831(5) . 3_655
Si1 C2 1.831(5) . 5_655
Si2 C3 1.835(5) . .
Si2 C4 1.850(5) . .
Si2 C5 1.827(5) . .
Si2 C10 1.828(5) . .
Si3 C6 1.851(5) . .
Si3 C7 1.859(7) . .
Si3 C8 1.828(7) . .
Si3 C9 1.858(7) . .
Si4 C11 1.849(5) . .
Si4 C12 1.860(6) . .
Si4 C13 1.872(8) . .
Si4 C14 1.843(7) . .
Si5 C15 1.843(9) . .
Si5 C15 1.843(9) . 3_655
Si5 C15 1.843(9) . 5_655
Si5 C16 1.829(5) . .
Si5 C16 1.829(5) . 3_655
Si5 C16 1.829(5) . 5_655
Si6 C17 1.839(5) . .
Si6 C18 1.837(5) . .
Si6 C19 1.825(5) . .
Si6 C24 1.828(5) . .
Si7 C20 1.854(5) . .
Si7 C21 1.863(6) . .
Si7 C22 1.871(6) . .
Si7 C23 1.853(6) . .
Si8 C25 1.839(5) . .
Si8 C26 1.849(6) . .
Si8 C27 1.869(8) . .
Si8 C28 1.862(7) . .
Si9 C29 1.833(9) . .
Si9 C29 1.833(9) . 3_655
Si9 C29 1.833(9) . 5_755
Si9 C30 1.829(5) . .
Si9 C30 1.829(5) . 3_655
Si9 C30 1.829(5) . 5_755
Si10 C31 1.838(5) . .
Si10 C32 1.845(5) . .
Si10 C33 1.829(5) . .
Si10 C38 1.829(5) . .
Si11 C34 1.849(5) . .
Si11 C35 1.861(6) . .
Si11 C36 1.853(8) . .
Si11 C37 1.852(7) . .
Si12 C39 1.843(5) . .
Si12 C40 1.852(6) . .
Si12 C41 1.881(7) . .
Si12 C42 1.862(6) . .
C2 C3 1.205(6) . .
C5 C6 1.208(7) . .
C10 C11 1.211(7) . .
C16 C17 1.203(7) . .
C19 C20 1.204(7) . .
C24 C25 1.208(7) . .
C30 C31 1.203(7) . .
C33 C34 1.205(7) . .
C38 C39 1.209(7) . .
C43 C44 1.38(2) . .
C43 C48 1.38(2) . .
C44 C45 1.36(2) . .
C45 C46 1.38(2) . .
C46 C47 1.33(2) . .
C47 C48 1.41(2) . .
C49 C50 1.38(2) . .
C49 C54 1.40(2) . .
C50 C51 1.42(2) . .
C51 C52 1.33(2) . .
C52 C53 1.35(2) . .
C53 C54 1.37(2) . .
C55 C56 1.35(2) . .
C55 C60 1.33(2) . .
C56 C57 1.37(2) . .
C57 C58 1.38(2) . .
C58 C59 1.38(2) . .
C59 C60 1.43(2) . .
C1 H1 0.977(3) . .
C1 H1 0.977(3) . 3_655
C1 H1 0.977(3) . 5_655
C4 H4A 0.932(5) . .
C4 H4B 0.961(5) . .
C4 H4C 1.030(5) . .
C7 H7A 0.965(6) . .
C7 H7B 1.072(7) . .
C7 H7C 0.988(8) . .
C8 H8A 1.114(8) . .
C8 H8B 1.015(9) . .
C8 H8C 1.056(8) . .
C9 H9A 0.956(7) . .
C9 H9B 0.938(8) . .
C9 H9C 1.134(7) . .
C12 H12A 0.996(7) . .
C12 H12B 1.066(6) . .
C12 H12C 1.060(6) . .
C13 H13A 0.947(8) . .
C13 H13B 1.116(8) . .
C13 H13C 1.149(9) . .
C14 H14A 0.993(7) . .
C14 H14B 0.966(7) . .
C14 H14C 1.035(9) . .
C15 H15 1.003(3) . .
C15 H15 1.003(3) . 3_655
C15 H15 1.003(3) . 5_655
C18 H18A 1.008(5) . .
C18 H18B 0.983(5) . .
C18 H18C 1.021(6) . .
C21 H21A 0.934(7) . .
C21 H21B 0.933(6) . .
C21 H21C 0.924(6) . .
C22 H22A 1.024(7) . .
C22 H22B 1.037(7) . .
C22 H22C 1.001(7) . .
C23 H23A 1.071(8) . .
C23 H23B 0.950(6) . .
C23 H23C 1.009(6) . .
C26 H26A 0.975(7) . .
C26 H26B 0.931(6) . .
C26 H26C 1.100(8) . .
C27 H27A 1.032(8) . .
C27 H27B 1.100(8) . .
C27 H27C 1.041(9) . .
C28 H28A 1.097(9) . .
C28 H28B 1.017(7) . .
C28 H28C 0.948(9) . .
C29 H29 0.930(3) . .
C29 H29 0.930(3) . 3_655
C29 H29 0.930(3) . 5_755
C32 H32A 1.019(5) . .
C32 H32B 1.050(6) . .
C32 H32C 0.982(5) . .
C35 H35A 1.018(6) . .
C35 H35B 1.105(7) . .
C35 H35C 1.112(7) . .
C36 H36A 0.975(8) . .
C36 H36B 1.098(8) . .
C36 H36C 1.036(9) . .
C37 H37A 1.086(6) . .
C37 H37B 0.947(6) . .
C37 H37C 1.118(8) . .
C40 H40A 1.003(7) . .
C40 H40B 0.946(7) . .
C40 H40C 0.883(6) . .
C41 H41A 1.012(7) . .
C41 H41B 1.044(7) . .
C41 H41C 1.061(7) . .
C42 H42A 0.971(7) . .
C42 H42B 0.936(6) . .
C42 H42C 0.950(6) . .
C43 H43 0.987(7) . .
C44 H44 1.144(8) . .
C45 H45 1.125(8) . .
C46 H46 0.970(7) . .
C47 H47 1.097(9) . .
C48 H48 1.086(8) . .
C49 H49 0.951(7) . .
C50 H50 1.139(8) . .
C51 H51 1.022(9) . .
C52 H52 1.115(7) . .
C53 H53 1.121(7) . .
C54 H54 1.131(8) . .
C55 H55 1.078(7) . .
C56 H56 1.045(8) . .
C57 H57 1.055(8) . .
C58 H58 1.021(7) . .
C59 H59 1.068(8) . .
C60 H60 1.02(1) . .
Si1 C3 3.035(4) 1_555 3_655
Si1 C3 3.035(4) 1_555 5_665
Si1 H1 2.359(2) 1_555 3_655
Si1 H1 2.359(2) 1_555 5_665
Si5 C17 3.032(4) 1_555 3_655
Si5 C17 3.032(4) 1_555 5_665
Si5 H15 2.343(2) 1_555 3_655
Si5 H15 2.343(2) 1_555 5_665
Si9 C31 3.032(4) 1_555 3_645
Si9 C31 3.032(4) 1_555 5_765
Si9 H29 2.315(2) 1_555 3_645
Si9 H29 2.315(2) 1_555 5_765
C1 C2 3.013(8) 1_555 3_655
C1 C2 3.013(8) 1_555 5_665
C1 C15 3.44(1) 1_555 3_655
C1 C15 3.44(1) 1_555 5_665
C2 C2 2.966(6) 1_555 3_655
C2 C2 2.966(6) 1_555 5_665
C3 H18A 3.109(4) 1_555 5_666
C4 C17 3.999(6) 1_555 1_556
C4 C45 3.935(9) 1_555 5_666
C5 C37 3.982(7) 1_555 4_665
C5 H18A 3.131(4) 1_555 5_666
C5 H37A 3.200(4) 1_555 4_665
C6 C37 3.936(7) 1_555 4_665
C6 H37A 2.961(4) 1_555 4_665
C7 H22A 3.195(6) 1_555 6_545
C8 C22 3.619(9) 1_555 5_665
C8 H22B 3.176(7) 1_555 5_665
C9 H23A 3.189(7) 1_555 5_666
C9 H27B 3.099(6) 1_555 6_545
C10 C37 3.993(7) 1_555 4_665
C10 H18B 3.185(4) 1_555 1_556
C10 H37B 3.154(4) 1_555 4_665
C11 C37 3.968(7) 1_555 4_665
C11 H37B 3.034(5) 1_555 4_665
C14 C33 3.933(8) 1_555 4_665
C14 C34 3.952(8) 1_555 4_665
C14 C38 3.911(7) 1_555 4_665
C14 C39 3.937(7) 1_555 4_665
C15 C16 3.026(8) 1_555 3_655
C15 C16 3.026(8) 1_555 5_665
C16 C16 2.958(6) 1_555 3_655
C16 C16 2.958(6) 1_555 5_665
C16 C17 3.999(6) 1_555 3_655
C16 H15 3.185(4) 1_555 3_655
C17 H4A 3.167(4) 1_555 1_554
C17 H4C 3.156(4) 1_555 3_654
C18 C53 3.931(8) 1_555 1_554
C18 H53 3.139(5) 1_555 1_554
C19 C23 3.907(7) 1_555 2_764
C19 H4C 3.156(4) 1_555 3_654
C19 H23C 3.178(4) 1_555 2_764
C20 C23 3.973(7) 1_555 2_764
C20 H23C 3.141(4) 1_555 2_764
C23 C24 3.923(7) 1_555 2_764
C23 C25 3.981(7) 1_555 2_764
C24 H4A 3.174(4) 1_555 1_554
C25 H23B 3.181(4) 1_555 2_764
C26 H36B 3.167(6) 1_555 4_664
C29 C29 3.40(1) 1_555 2_754
C29 C29 3.40(1) 1_555 4_664
C29 C29 3.40(1) 1_555 6_544
C29 C30 3.013(8) 1_555 3_645
C29 C30 3.013(8) 1_555 5_765
C30 C30 2.963(6) 1_555 3_645
C30 C30 2.963(6) 1_555 5_765
C30 H29 3.176(4) 1_555 5_765
C31 H32C 3.109(4) 1_555 6_545
C32 C56 3.909(9) 1_555 6_545
C32 H56 3.144(5) 1_555 6_545
C33 H32C 3.151(4) 1_555 6_545
C34 H14B 3.107(5) 1_555 6_545
C35 H9C 3.125(5) 1_555 6_545
C36 C41 3.662(9) 1_555 6_544
C36 H41C 3.159(7) 1_555 6_544
C38 H32A 3.196(4) 1_555 4_665
C38 H35C 3.200(4) 1_555 4_665
C39 H14A 3.127(4) 1_555 6_545
C43 C49 3.964(9) 1_555 3_655
C43 H49 3.020(7) 1_555 3_655
C44 C49 3.88(1) 1_555 3_655
C44 H49 3.057(7) 1_555 3_655
C45 C49 3.75(1) 1_555 3_655
C45 C50 3.89(1) 1_555 3_655
C45 H49 3.103(8) 1_555 3_655
C46 C49 3.74(1) 1_555 3_655
C46 H49 3.153(7) 1_555 3_655
C47 C49 3.76(1) 1_555 3_655
C47 H49 3.069(8) 1_555 3_655
C48 C49 3.90(1) 1_555 3_655
C48 H49 3.021(7) 1_555 3_655
C55 C58 3.72(1) 1_555 4_664
C55 H58 3.059(8) 1_555 4_664
C56 C58 3.77(1) 1_555 4_664
C56 C59 3.878(9) 1_555 4_664
C56 H58 3.055(7) 1_555 4_664
C57 C58 3.925(9) 1_555 4_664
C57 H58 3.030(7) 1_555 4_664
C58 C58 3.991(9) 1_555 4_664
C58 C58 3.991(9) 1_555 6_544
C58 C59 3.91(1) 1_555 6_544
C58 C60 3.76(1) 1_555 6_544
C58 H58 2.974(7) 1_555 4_664
C59 H58 2.952(7) 1_555 4_664
C60 H58 2.992(9) 1_555 4_664
H1 H1 1.5856 1_555 3_655
H1 H1 1.5856 1_555 5_665
H7A H52 2.3721 1_555 6_545
H7B H53 2.3466 1_555 5_665
H9C H35A 2.2806 1_555 4_665
H15 H15 1.6614 1_555 3_655
H15 H15 1.6614 1_555 5_665
H29 H29 1.5186 1_555 3_645
H29 H29 1.5186 1_555 5_765
Si1 C3 3.035(4) 1_555 3_655
Si1 C3 3.035(4) 1_555 5_665
Si1 H1 2.359(2) 1_555 3_655
Si1 H1 2.359(2) 1_555 5_665
Si5 C17 3.032(4) 1_555 3_655
Si5 C17 3.032(4) 1_555 5_665
Si5 H15 2.343(2) 1_555 3_655
Si5 H15 2.343(2) 1_555 5_665
Si9 C31 3.032(4) 1_555 3_645
Si9 C31 3.032(4) 1_555 5_765
Si9 H29 2.315(2) 1_555 3_645
Si9 H29 2.315(2) 1_555 5_765
C1 C2 3.013(8) 1_555 3_655
C1 C2 3.013(8) 1_555 5_665
C1 C15 3.44(1) 1_555 3_655
C1 C15 3.44(1) 1_555 5_665
C2 C2 2.966(6) 1_555 3_655
C2 C2 2.966(6) 1_555 5_665
C3 H18A 3.109(4) 1_555 5_666
C4 C17 3.999(6) 1_555 1_556
C4 C45 3.935(9) 1_555 5_666
C5 C37 3.982(7) 1_555 4_665
C5 H18A 3.131(4) 1_555 5_666
C5 H37A 3.200(4) 1_555 4_665
C6 C37 3.936(7) 1_555 4_665
C6 H37A 2.961(4) 1_555 4_665
C7 H22A 3.195(6) 1_555 6_545
C8 C22 3.619(9) 1_555 5_665
C8 H22B 3.176(7) 1_555 5_665
C9 H23A 3.189(7) 1_555 5_666
C9 H27B 3.099(6) 1_555 6_545
C10 C37 3.993(7) 1_555 4_665
C10 H18B 3.185(4) 1_555 1_556
C10 H37B 3.154(4) 1_555 4_665
C11 C37 3.968(7) 1_555 4_665
C11 H37B 3.034(5) 1_555 4_665
C14 C33 3.933(8) 1_555 4_665
C14 C34 3.952(8) 1_555 4_665
C14 C38 3.911(7) 1_555 4_665
C14 C39 3.937(7) 1_555 4_665
C15 C16 3.026(8) 1_555 3_655
C15 C16 3.026(8) 1_555 5_665
C16 C16 2.958(6) 1_555 3_655
C16 C16 2.958(6) 1_555 5_665
C16 C17 3.999(6) 1_555 3_655
C16 H15 3.185(4) 1_555 3_655
C17 H4A 3.167(4) 1_555 1_554
C17 H4C 3.156(4) 1_555 3_654
C18 C53 3.931(8) 1_555 1_554
C18 H53 3.139(5) 1_555 1_554
C19 C23 3.907(7) 1_555 2_764
C19 H4C 3.156(4) 1_555 3_654
C19 H23C 3.178(4) 1_555 2_764
C20 C23 3.973(7) 1_555 2_764
C20 H23C 3.141(4) 1_555 2_764
C23 C24 3.923(7) 1_555 2_764
C23 C25 3.981(7) 1_555 2_764
C24 H4A 3.174(4) 1_555 1_554
C25 H23B 3.181(4) 1_555 2_764
C26 H36B 3.167(6) 1_555 4_664
C29 C29 3.40(1) 1_555 2_754
C29 C29 3.40(1) 1_555 4_664
C29 C29 3.40(1) 1_555 6_544
C29 C30 3.013(8) 1_555 3_645
C29 C30 3.013(8) 1_555 5_765
C30 C30 2.963(6) 1_555 3_645
C30 C30 2.963(6) 1_555 5_765
C30 H29 3.176(4) 1_555 5_765
C31 H32C 3.109(4) 1_555 6_545
C32 C56 3.909(9) 1_555 6_545
C32 H56 3.144(5) 1_555 6_545
C33 H32C 3.151(4) 1_555 6_545
C34 H14B 3.107(5) 1_555 6_545
C35 H9C 3.125(5) 1_555 6_545
C36 C41 3.662(9) 1_555 6_544
C36 H41C 3.159(7) 1_555 6_544
C38 H32A 3.196(4) 1_555 4_665
C38 H35C 3.200(4) 1_555 4_665
C39 H14A 3.127(4) 1_555 6_545
C43 C49 3.964(9) 1_555 3_655
C43 H49 3.020(7) 1_555 3_655
C44 C49 3.88(1) 1_555 3_655
C44 H49 3.057(7) 1_555 3_655
C45 C49 3.75(1) 1_555 3_655
C45 C50 3.89(1) 1_555 3_655
C45 H49 3.103(8) 1_555 3_655
C46 C49 3.74(1) 1_555 3_655
C46 H49 3.153(7) 1_555 3_655
C47 C49 3.76(1) 1_555 3_655
C47 H49 3.069(8) 1_555 3_655
C48 C49 3.90(1) 1_555 3_655
C48 H49 3.021(7) 1_555 3_655
C55 C58 3.72(1) 1_555 4_664
C55 H58 3.059(8) 1_555 4_664
C56 C58 3.77(1) 1_555 4_664
C56 C59 3.878(9) 1_555 4_664
C56 H58 3.055(7) 1_555 4_664
C57 C58 3.925(9) 1_555 4_664
C57 H58 3.030(7) 1_555 4_664
C58 C58 3.991(9) 1_555 4_664
C58 C58 3.991(9) 1_555 6_544
C58 C59 3.91(1) 1_555 6_544
C58 C60 3.76(1) 1_555 6_544
C58 H58 2.974(7) 1_555 4_664
C59 H58 2.952(7) 1_555 4_664
C60 H58 2.992(9) 1_555 4_664
H1 H1 1.5856 1_555 3_655
H1 H1 1.5856 1_555 5_665
H7A H52 2.3721 1_555 6_545
H7B H53 2.3466 1_555 5_665
H9C H35A 2.2806 1_555 4_665
H15 H15 1.6614 1_555 3_655
H15 H15 1.6614 1_555 5_665
H29 H29 1.5186 1_555 3_645
H29 H29 1.5186 1_555 5_765

loop_
_geom_torsion_atom_site_label_1
_geom_torsion_atom_site_label_2
_geom_torsion_atom_site_label_3
_geom_torsion_atom_site_label_4
_geom_torsion
C1 Si1 C2 C3 7.6(128)
C1 Si1 C2 C3 7.6(128)
C1 Si1 C2 C3 7.6(128)
C2 Si1 C2 C3 -113.9(128)
C2 Si1 C2 C3 129.0(128)
C4 Si2 C3 C2 21.4(80)
C5 Si2 C3 C2 142.2(81)
C3 Si2 C5 C6 -110.0(95)
C10 Si2 C3 C2 -100.6(81)
C3 Si2 C10 C11 58.4(141)
C4 Si2 C5 C6 10.6(94)
C4 Si2 C10 C11 -62.5(141)
C10 Si2 C5 C6 134.0(95)
C5 Si2 C10 C11 174.9(142)
C7 Si3 C6 C5 40.7(667)
C8 Si3 C6 C5 160.6(667)
C9 Si3 C6 C5 -79.3(667)
C12 Si4 C11 C10 175.9(928)
C13 Si4 C11 C10 56.1(927)
C14 Si4 C11 C10 -63.7(927)
C15 Si5 C16 C17 10.0(136)
C15 Si5 C16 C17 10.0(136)
C15 Si5 C16 C17 10.0(136)
C16 Si5 C16 C17 131.8(136)
C16 Si5 C16 C17 -111.8(136)
C18 Si6 C17 C16 -31.0(82)
C19 Si6 C17 C16 91.0(83)
C17 Si6 C19 C20 -73.7(114)
C24 Si6 C17 C16 -152.0(83)
C17 Si6 C24 C25 110.6(76)
C18 Si6 C19 C20 47.5(113)
C18 Si6 C24 C25 -10.3(75)
C24 Si6 C19 C20 170.2(114)
C19 Si6 C24 C25 -133.8(76)
C21 Si7 C20 C19 -106.3(343)
C22 Si7 C20 C19 13.5(343)
C23 Si7 C20 C19 132.6(343)
C26 Si8 C25 C24 -116.0(192)
C27 Si8 C25 C24 123.6(192)
C28 Si8 C25 C24 4.3(191)
C29 Si9 C30 C31 1.6(135)
C29 Si9 C30 C31 1.6(135)
C29 Si9 C30 C31 1.6(135)
C30 Si9 C30 C31 -119.9(136)
C30 Si9 C30 C31 123.1(136)
C32 Si10 C31 C30 -23.0(84)
C33 Si10 C31 C30 -143.7(85)
C31 Si10 C33 C34 112.4(74)
C38 Si10 C31 C30 98.9(84)
C31 Si10 C38 C39 -52.6(123)
C32 Si10 C33 C34 -8.2(73)
C32 Si10 C38 C39 68.2(123)
C38 Si10 C33 C34 -131.3(74)
C33 Si10 C38 C39 -169.6(123)
C35 Si11 C34 C33 -81.3(158)
C36 Si11 C34 C33 158.7(159)
C37 Si11 C34 C33 39.1(158)
C40 Si12 C39 C38 2.4(247)
C41 Si12 C39 C38 122.9(248)
C42 Si12 C39 C38 -118.1(248)
Si1 C2 C3 Si2 150.5(196)
Si1 C2 C3 Si2 150.4(196)
C3 C2 Si1 C1 7.7(128)
Si1 C2 C3 Si2 150.7(196)
C3 C2 Si1 C1 7.3(128)
Si2 C5 C6 Si3 13.3(589)
Si2 C10 C11 Si4 -172.7(1052)
Si5 C16 C17 Si6 -158.2(208)
Si5 C16 C17 Si6 -157.9(208)
C17 C16 Si5 C15 9.7(136)
Si5 C16 C17 Si6 -158.2(209)
C17 C16 Si5 C15 9.9(136)
Si6 C19 C20 Si7 116.4(401)
Si6 C24 C25 Si8 65.0(178)
Si9 C30 C31 Si10 -157.3(210)
Si9 C30 C31 Si10 -157.3(210)
C31 C30 Si9 C29 1.5(135)
Si9 C30 C31 Si10 -157.3(210)
C31 C30 Si9 C29 1.5(135)
Si10 C33 C34 Si11 26.3(110)
Si10 C38 C39 Si12 -13.2(157)
C48 C43 C44 C45 0.2(8)
C44 C43 C48 C47 0.1(8)
C43 C44 C45 C46 2.7(8)
C44 C45 C46 C47 -6.3(9)
C45 C46 C47 C48 6.6(8)
C46 C47 C48 C43 -3.4(8)
C54 C49 C50 C51 -2.1(8)
C50 C49 C54 C53 1.3(8)
C49 C50 C51 C52 5.0(8)
C50 C51 C52 C53 -7.4(8)
C51 C52 C53 C54 6.5(8)
C52 C53 C54 C49 -3.2(8)
C60 C55 C56 C57 -4.9(9)
C56 C55 C60 C59 4.3(8)
C55 C56 C57 C58 3.4(8)
C56 C57 C58 C59 -1.7(8)
C57 C58 C59 C60 1.2(8)
C58 C59 C60 C55 -2.4(8)
C3 Si2 C4 H4A -61.9(4)
C3 Si2 C4 H4B -177.8(5)
C3 Si2 C4 H4C 60.1(4)
C5 Si2 C4 H4A 178.9(5)
C5 Si2 C4 H4B 63.0(4)
C5 Si2 C4 H4C -59.2(4)
C10 Si2 C4 H4A 57.3(4)
C10 Si2 C4 H4B -58.7(4)
C10 Si2 C4 H4C 179.2(5)
C6 Si3 C7 H7A -178.5(6)
C6 Si3 C7 H7B 70.7(5)
C6 Si3 C7 H7C -58.3(5)
C6 Si3 C8 H8A -179.1(6)
C6 Si3 C8 H8B 59.7(6)
C6 Si3 C8 H8C -50.2(6)
C6 Si3 C9 H9A -171.7(6)
C6 Si3 C9 H9B 40.7(5)
C6 Si3 C9 H9C -73.4(5)
C8 Si3 C7 H7A 63.7(6)
C8 Si3 C7 H7B -47.1(5)
C8 Si3 C7 H7C -176.1(6)
C7 Si3 C8 H8A -61.5(6)
C7 Si3 C8 H8B 177.3(8)
C7 Si3 C8 H8C 67.4(6)
C9 Si3 C7 H7A -60.1(6)
C9 Si3 C7 H7B -170.9(6)
C9 Si3 C7 H7C 60.1(5)
C7 Si3 C9 H9A 70.5(6)
C7 Si3 C9 H9B -77.2(6)
C7 Si3 C9 H9C 168.7(6)
C9 Si3 C8 H8A 62.3(6)
C9 Si3 C8 H8B -59.0(6)
C9 Si3 C8 H8C -168.8(7)
C8 Si3 C9 H9A -53.4(6)
C8 Si3 C9 H9B 159.0(7)
C8 Si3 C9 H9C 44.8(5)
C11 Si4 C12 H12A 65.0(5)
C11 Si4 C12 H12B -60.6(5)
C11 Si4 C12 H12C 171.5(6)
C11 Si4 C13 H13A -178.3(8)
C11 Si4 C13 H13B -64.3(5)
C11 Si4 C13 H13C 72.9(5)
C11 Si4 C14 H14A -179.3(7)
C11 Si4 C14 H14B 58.7(6)
C11 Si4 C14 H14C -54.7(6)
C13 Si4 C12 H12A -177.4(6)
C13 Si4 C12 H12B 56.9(5)
C13 Si4 C12 H12C -70.9(5)
C12 Si4 C13 H13A 64.6(7)
C12 Si4 C13 H13B 178.6(6)
C12 Si4 C13 H13C -44.3(5)
C14 Si4 C12 H12A -53.0(5)
C14 Si4 C12 H12B -178.6(6)
C14 Si4 C12 H12C 53.5(5)
C12 Si4 C14 H14A -61.9(6)
C12 Si4 C14 H14B 176.2(7)
C12 Si4 C14 H14C 62.7(7)
C14 Si4 C13 H13A -60.3(7)
C14 Si4 C13 H13B 53.7(5)
C14 Si4 C13 H13C -169.1(6)
C13 Si4 C14 H14A 62.8(6)
C13 Si4 C14 H14B -59.2(6)
C13 Si4 C14 H14C -172.6(8)
C17 Si6 C18 H18A 61.0(4)
C17 Si6 C18 H18B -64.3(4)
C17 Si6 C18 H18C -177.9(5)
C19 Si6 C18 H18A -58.0(4)
C19 Si6 C18 H18B 176.7(5)
C19 Si6 C18 H18C 63.1(4)
C24 Si6 C18 H18A -179.7(5)
C24 Si6 C18 H18B 55.0(4)
C24 Si6 C18 H18C -58.6(4)
C20 Si7 C21 H21A -63.6(5)
C20 Si7 C21 H21B 56.5(5)
C20 Si7 C21 H21C -164.5(6)
C20 Si7 C22 H22A 55.6(4)
C20 Si7 C22 H22B 177.2(6)
C20 Si7 C22 H22C -67.1(5)
C20 Si7 C23 H23A 65.1(5)
C20 Si7 C23 H23B 177.8(6)
C20 Si7 C23 H23C -60.0(5)
C22 Si7 C21 H21A 178.1(6)
C22 Si7 C21 H21B -61.7(5)
C22 Si7 C21 H21C 77.3(5)
C21 Si7 C22 H22A 173.1(5)
C21 Si7 C22 H22B -65.3(5)
C21 Si7 C22 H22C 50.4(5)
C23 Si7 C21 H21A 54.2(5)
C23 Si7 C21 H21B 174.4(6)
C23 Si7 C21 H21C -46.6(5)
C21 Si7 C23 H23A -52.7(5)
C21 Si7 C23 H23B 60.0(5)
C21 Si7 C23 H23C -177.7(6)
C23 Si7 C22 H22A -61.7(5)
C23 Si7 C22 H22B 59.8(5)
C23 Si7 C22 H22C 175.5(6)
C22 Si7 C23 H23A -176.9(6)
C22 Si7 C23 H23B -64.2(5)
C22 Si7 C23 H23C 58.0(5)
C25 Si8 C26 H26A -71.5(6)
C25 Si8 C26 H26B 173.4(6)
C25 Si8 C26 H26C 47.2(5)
C25 Si8 C27 H27A 177.1(7)
C25 Si8 C27 H27B -50.6(6)
C25 Si8 C27 H27C 46.5(5)
C25 Si8 C28 H28A 91.5(5)
C25 Si8 C28 H28B -176.7(6)
C25 Si8 C28 H28C -38.8(9)
C27 Si8 C26 H26A 46.6(6)
C27 Si8 C26 H26B -68.5(6)
C27 Si8 C26 H26C 165.3(6)
C26 Si8 C27 H27A 58.2(6)
C26 Si8 C27 H27B -169.5(8)
C26 Si8 C27 H27C -72.3(5)
C28 Si8 C26 H26A 170.4(7)
C28 Si8 C26 H26B 55.2(6)
C28 Si8 C26 H26C -71.0(5)
C26 Si8 C28 H28A -149.7(6)
C26 Si8 C28 H28B -57.9(5)
C26 Si8 C28 H28C 80.1(9)
C28 Si8 C27 H27A -65.6(6)
C28 Si8 C27 H27B 66.7(7)
C28 Si8 C27 H27C 163.8(6)
C27 Si8 C28 H28A -25.7(5)
C27 Si8 C28 H28B 66.1(6)
C27 Si8 C28 H28C -155.9(10)
C31 Si10 C32 H32A -65.3(4)
C31 Si10 C32 H32B -175.7(5)
C31 Si10 C32 H32C 58.3(4)
C33 Si10 C32 H32A 54.2(4)
C33 Si10 C32 H32B -56.2(4)
C33 Si10 C32 H32C 177.7(5)
C38 Si10 C32 H32A 175.6(5)
C38 Si10 C32 H32B 65.2(4)
C38 Si10 C32 H32C -60.9(4)
C34 Si11 C35 H35A 177.1(6)
C34 Si11 C35 H35B -65.8(4)
C34 Si11 C35 H35C 50.1(4)
C34 Si11 C36 H36A 174.8(7)
C34 Si11 C36 H36B -46.4(6)
C34 Si11 C36 H36C 58.0(4)
C34 Si11 C37 H37A 178.9(5)
C34 Si11 C37 H37B 59.3(6)
C34 Si11 C37 H37C -49.7(5)
C36 Si11 C35 H35A -65.3(5)
C36 Si11 C35 H35B 51.9(5)
C36 Si11 C35 H35C 167.7(6)
C35 Si11 C36 H36A 57.5(6)
C35 Si11 C36 H36B -163.8(7)
C35 Si11 C36 H36C -59.4(5)
C37 Si11 C35 H35A 58.7(5)
C37 Si11 C35 H35B 175.8(5)
C37 Si11 C35 H35C -68.3(5)
C35 Si11 C37 H37A -63.4(5)
C35 Si11 C37 H37B 177.0(7)
C35 Si11 C37 H37C 68.0(5)
C37 Si11 C36 H36A -67.0(6)
C37 Si11 C36 H36B 71.8(6)
C37 Si11 C36 H36C 176.2(6)
C36 Si11 C37 H37A 61.0(5)
C36 Si11 C37 H37B -58.6(6)
C36 Si11 C37 H37C -167.5(6)
C39 Si12 C40 H40A 65.8(5)
C39 Si12 C40 H40B -69.4(5)
C39 Si12 C40 H40C -179.2(6)
C39 Si12 C41 H41A 65.8(5)
C39 Si12 C41 H41B -65.8(5)
C39 Si12 C41 H41C 176.3(6)
C39 Si12 C42 H42A 64.6(5)
C39 Si12 C42 H42B 172.8(6)
C39 Si12 C42 H42C -58.1(5)
C41 Si12 C40 H40A -52.7(5)
C41 Si12 C40 H40B 172.1(6)
C41 Si12 C40 H40C 62.3(6)
C40 Si12 C41 H41A -176.6(6)
C40 Si12 C41 H41B 51.8(5)
C40 Si12 C41 H41C -66.1(6)
C42 Si12 C40 H40A -176.0(6)
C42 Si12 C40 H40B 48.7(5)
C42 Si12 C40 H40C -61.0(6)
C40 Si12 C42 H42A -52.9(5)
C40 Si12 C42 H42B 55.3(5)
C40 Si12 C42 H42C -175.5(6)
C42 Si12 C41 H41A -52.1(5)
C42 Si12 C41 H41B 176.3(6)
C42 Si12 C41 H41C 58.4(6)
C41 Si12 C42 H42A -177.3(6)
C41 Si12 C42 H42B -69.1(6)
C41 Si12 C42 H42C 60.1(5)
H1 C1 Si1 C2 54.0(4)
H1 C1 Si1 C2 -66.0(4)
H1 C1 Si1 C2 174.0(5)
H1 C1 Si1 C2 54.0(4)
H1 C1 Si1 C2 -66.1(4)
H1 C1 Si1 C2 174.0(5)
H1 C1 Si1 C2 54.0(4)
H1 C1 Si1 C2 -66.0(4)
H1 C1 Si1 C2 174.0(5)
H15 C15 Si5 C16 -57.0(4)
H15 C15 Si5 C16 63.0(4)
H15 C15 Si5 C16 -177.0(5)
H15 C15 Si5 C16 -57.0(4)
H15 C15 Si5 C16 63.0(4)
H15 C15 Si5 C16 -177.0(5)
H15 C15 Si5 C16 -57.0(4)
H15 C15 Si5 C16 63.0(4)
H15 C15 Si5 C16 -177.0(5)
H29 C29 Si9 C30 -57.5(4)
H29 C29 Si9 C30 -177.5(5)
H29 C29 Si9 C30 62.5(4)
H29 C29 Si9 C30 -57.5(4)
H29 C29 Si9 C30 -177.5(5)
H29 C29 Si9 C30 62.5(4)
H29 C29 Si9 C30 -57.5(4)
H29 C29 Si9 C30 -177.5(5)
H29 C29 Si9 C30 62.5(4)
C48 C43 C44 H44 -179.0(11)
C44 C43 C48 H48 -179.7(12)
H43 C43 C44 C45 175.5(13)
H43 C43 C44 H44 -3.8(7)
H43 C43 C48 C47 -175.3(12)
H43 C43 C48 H48 4.9(7)
C43 C44 C45 H45 173.8(13)
H44 C44 C45 C46 -178.1(13)
H44 C44 C45 H45 -7.0(7)
C44 C45 C46 H46 176.3(13)
H45 C45 C46 C47 -178.4(13)
H45 C45 C46 H46 4.2(8)
C45 C46 C47 H47 -175.0(15)
H46 C46 C47 C48 -176.2(14)
H46 C46 C47 H47 2.2(9)
C46 C47 C48 H48 176.4(13)
H47 C47 C48 C43 178.0(12)
H47 C47 C48 H48 -2.2(7)
C54 C49 C50 H50 179.3(11)
C50 C49 C54 H54 -173.8(11)
H49 C49 C50 C51 177.1(13)
H49 C49 C50 H50 -1.5(7)
H49 C49 C54 C53 -177.9(13)
H49 C49 C54 H54 7.0(7)
C49 C50 C51 H51 -180.0(14)
H50 C50 C51 C52 -176.5(14)
H50 C50 C51 H51 -1.5(8)
C50 C51 C52 H52 179.8(12)
H51 C51 C52 C53 177.3(14)
H51 C51 C52 H52 4.5(8)
C51 C52 C53 H53 173.1(12)
H52 C52 C53 C54 178.5(12)
H52 C52 C53 H53 -14.9(7)
C52 C53 C54 H54 171.4(12)
H53 C53 C54 C49 -168.5(12)
H53 C53 C54 H54 6.1(7)
C60 C55 C56 H56 179.5(13)
C56 C55 C60 H60 177.9(16)
H55 C55 C56 C57 176.8(12)
H55 C55 C56 H56 1.2(7)
H55 C55 C60 C59 -177.3(13)
H55 C55 C60 H60 -3.7(9)
C55 C56 C57 H57 -172.0(13)
H56 C56 C57 C58 178.8(12)
H56 C56 C57 H57 3.3(7)
C56 C57 C58 H58 -179.6(12)
H57 C57 C58 C59 174.2(11)
H57 C57 C58 H58 -3.6(7)
C57 C58 C59 H59 175.8(11)
H58 C58 C59 C60 179.1(12)
H58 C58 C59 H59 -6.3(7)
C58 C59 C60 H60 -176.6(13)
H59 C59 C60 C55 -176.5(14)
H59 C59 C60 H60 9.3(8)
